data_2210633
loop_
_publ_author_name
'Ali, Hapipah M.'
'Najwa, Mohd Idris'
'Xie, Ming-Jin'
'Ng, Seik Weng'

_publ_section_title
;
 Bis(2-methyl-1<i>H</i>-indole-3-carbaldehyde
 4-hydroxybenzoylhydrazonato-\k^2^<i>N</i>,<i>O</i>)nickel(II)
 <i>N</i>,<i>N</i>-dimethylformamide disolvate dihydrate
;
_journal_coeditor_code HB2145
_journal_issue 10
_journal_name_full 'Acta Crystallographica Section E'
_journal_page_first m2625
_journal_page_last m2626
_journal_paper_doi 10.1107/S1600536806037172
_journal_volume 62
_journal_year 2006
_chemical_formula_iupac '[Ni (C17 H14 N3 O2)2], 2C3 H7 N O, 2H2 O'
_chemical_formula_moiety 'C34 H28 N6 Ni O4, 2C3 H7 N O, 2H2 O'
_chemical_formula_sum 'C40 H46 N8 Ni O8'
_chemical_formula_weight 825.56
_chemical_name_systematic
;
Bis(2-methyl-1H-indole-3-carbaldehyde
4-hydroxybenzoylhydrazonato-\k^2^N,O)nickel(II)
N,N-dimethylformamide disolvate dihydrate
;
_space_group_IT_number 2
_symmetry_cell_setting triclinic
_symmetry_space_group_name_Hall '-P 1'
_symmetry_space_group_name_H-M 'P -1'
_atom_sites_solution_hydrogens mixed
_atom_sites_solution_primary direct
_atom_sites_solution_secondary difmap
_audit_creation_method SHELXL-97
_cell_angle_alpha 76.3360(10)
_cell_angle_beta 74.1200(10)
_cell_angle_gamma 86.2530(10)
_cell_formula_units_Z 1
_cell_length_a 7.2441(6)
_cell_length_b 12.3260(10)
_cell_length_c 12.3950(10)
_cell_measurement_reflns_used 3608
_cell_measurement_temperature 295(2)
_cell_measurement_theta_max 27.1
_cell_measurement_theta_min 2.7
_cell_volume 1034.39(15)
_computing_cell_refinement 'SAINT (Bruker, 2004)'
_computing_data_collection 'APEXII (Bruker, 2004)'
_computing_data_reduction SAINT
_computing_molecular_graphics 'X-SEED (Barbour, 2001)'
_computing_publication_material SHELXL97
_computing_structure_refinement 'SHELXL97 (Sheldrick, 1997)'
_computing_structure_solution 'SHELXS97 (Sheldrick, 1997)'
_diffrn_ambient_temperature 295(2)
_diffrn_measured_fraction_theta_full 0.98
_diffrn_measured_fraction_theta_max 0.98
_diffrn_measurement_device_type 'Bruker APEX-II CCD'
_diffrn_measurement_method \w
_diffrn_radiation_monochromator graphite
_diffrn_radiation_source 'fine-focus sealed tube'
_diffrn_radiation_type MoK\a
_diffrn_radiation_wavelength 0.71073
_diffrn_reflns_av_R_equivalents 0.017
_diffrn_reflns_av_sigmaI/netI 0.027
_diffrn_reflns_limit_h_max 9
_diffrn_reflns_limit_h_min -9
_diffrn_reflns_limit_k_max 15
_diffrn_reflns_limit_k_min -15
_diffrn_reflns_limit_l_max 15
_diffrn_reflns_limit_l_min -15
_diffrn_reflns_number 9651
_diffrn_reflns_theta_full 27.1
_diffrn_reflns_theta_max 27.1
_diffrn_reflns_theta_min 1.7
_diffrn_standards_decay_% 0
_diffrn_standards_interval_count 0
_diffrn_standards_interval_time 0
_diffrn_standards_number 0
_exptl_absorpt_coefficient_mu 0.529
_exptl_absorpt_correction_T_max 0.925
_exptl_absorpt_correction_T_min 0.801
_exptl_absorpt_correction_type multi-scan
_exptl_absorpt_process_details '(SADABS; Sheldrick, 1996)'
_exptl_crystal_colour Red
_exptl_crystal_density_diffrn 1.325
_exptl_crystal_density_method 'not measured'
_exptl_crystal_description 'Irregular block'
_exptl_crystal_F_000 434
_exptl_crystal_size_max 0.45
_exptl_crystal_size_mid 0.35
_exptl_crystal_size_min 0.15
_refine_diff_density_max 0.29
_refine_diff_density_min -0.20
_refine_ls_extinction_method none
_refine_ls_goodness_of_fit_ref 1.02
_refine_ls_hydrogen_treatment mixed
_refine_ls_matrix_type full
_refine_ls_number_parameters 278
_refine_ls_number_reflns 4495
_refine_ls_number_restraints 4
_refine_ls_restrained_S_all 1.02
_refine_ls_R_factor_all 0.047
_refine_ls_R_factor_gt 0.038
_refine_ls_shift/su_max 0.001
_refine_ls_shift/su_mean 0.000
_refine_ls_structure_factor_coef Fsqd
_refine_ls_weighting_details 'calc w=1/[\s^2^(Fo^2^)+(0.0595P)^2^+0.185P] where P=(Fo^2^+2Fc^2^)/3'
_refine_ls_weighting_scheme calc
_refine_ls_wR_factor_gt 0.100
_refine_ls_wR_factor_ref 0.107
_reflns_number_gt 3822
_reflns_number_total 4495
_reflns_threshold_expression I>2\s(I)
_cod_data_source_file hb2145.cif
_cod_data_source_block I
_cod_depositor_comments
;
The following automatic conversions were performed:
'_symmetry_cell_setting' value 'Triclinic' changed to 'triclinic'
according to '/home/saulius/struct/CIF-dictionaries/cif_core.dic'
dictionary named 'cif_core.dic' version 2.4.1 from 2010-06-29.

Automatic conversion script
Id: cif_fix_enum 1527 2010-12-29 10:47:43Z saulius 

The following automatic conversions were performed:

'_symmetry_cell_setting' value 'Triclinic' changed to 'triclinic'
according to /home/saulius/struct/CIF-dictionaries/cif_core.dic
dictionary named 'cif_core.dic' version 2.4.1 from 2010-06-29.

Automatic conversion script
Id: cif_fix_values 1715 2011-07-08 13:25:40Z adriana 

The following automatic conversions were performed:

'_atom_sites_solution_hydrogens' value 'difmap and geom' was changed
to 'mixed'.

Automatic conversion script
Id: cif_fix_values 6452 2018-10-05 10:23:21Z andrius 
;
_cod_original_cell_volume 1034.5(2)
_cod_database_code 2210633
_cod_database_fobs_code 2210633

loop_
_symmetry_equiv_pos_as_xyz
'x, y, z'
'-x, -y, -z'

loop_
_atom_site_type_symbol
_atom_site_label
_atom_site_fract_x
_atom_site_fract_y
_atom_site_fract_z
_atom_site_U_iso_or_equiv
_atom_site_adp_type
_atom_site_calc_flag
_atom_site_refinement_flags
_atom_site_occupancy
Ni Ni1 0.5000 0.5000 0.5000 0.03490(10) Uani d S 1
O O1 0.5708(2) 0.47510(10) 0.35410(10) 0.0402(3) Uani d . 1
O O2 0.8370(3) 0.5232(2) -0.18330(10) 0.0681(5) Uani d D 1
O O3 0.8506(2) 0.17390(10) 0.53980(10) 0.0536(4) Uani d . 1
O O1W 0.9006(3) 0.3339(2) 0.33720(10) 0.0652(5) Uani d D 1
N N1 0.6373(2) 0.66330(10) 0.30300(10) 0.0399(4) Uani d . 1
N N2 0.5809(2) 0.64500(10) 0.42410(10) 0.0370(3) Uani d . 1
N N3 0.7667(3) 1.00030(10) 0.4428(2) 0.0481(4) Uani d D 1
N N4 0.8494(3) 0.2488(2) 0.6909(2) 0.0590(5) Uani d . 1
C C1 0.6833(3) 0.5601(2) 0.1543(2) 0.0386(4) Uani d . 1
C C2 0.6589(3) 0.4595(2) 0.1271(2) 0.0463(5) Uani d . 1
C C3 0.7124(3) 0.4491(2) 0.0142(2) 0.0541(5) Uani d . 1
C C4 0.7904(3) 0.5381(2) -0.0739(2) 0.0485(5) Uani d . 1
C C5 0.8148(3) 0.6392(2) -0.0486(2) 0.0526(5) Uani d . 1
C C6 0.7616(3) 0.6493(2) 0.0648(2) 0.0496(5) Uani d . 1
C C7 0.6279(3) 0.56830(10) 0.2759(2) 0.0366(4) Uani d . 1
C C8 0.5984(3) 0.72550(10) 0.4719(2) 0.0385(4) Uani d . 1
C C9 0.6632(3) 0.83870(10) 0.4276(2) 0.0385(4) Uani d . 1
C C10 0.7043(3) 0.8969(2) 0.5019(2) 0.0413(4) Uani d . 1
C C11 0.6951(3) 0.8610(2) 0.6272(2) 0.0544(5) Uani d . 1
C C12 0.7671(3) 1.0150(2) 0.3292(2) 0.0474(5) Uani d . 1
C C13 0.8188(4) 1.1089(2) 0.2393(2) 0.0674(7) Uani d . 1
C C14 0.8003(5) 1.1028(2) 0.1338(2) 0.0880(10) Uani d . 1
C C15 0.7319(5) 1.0061(2) 0.1179(2) 0.0863(10) Uani d . 1
C C16 0.6818(4) 0.9130(2) 0.2070(2) 0.0625(6) Uani d . 1
C C17 0.7015(3) 0.9149(2) 0.3149(2) 0.0438(4) Uani d . 1
C C18 0.8306(3) 0.1669(2) 0.6431(2) 0.0547(5) Uani d . 1
C C19 0.8989(4) 0.3612(2) 0.6225(2) 0.0692(7) Uani d . 1
C C20 0.8215(6) 0.2320(3) 0.8135(2) 0.1060(12) Uani d . 1
H H2o 0.910(4) 0.5731(18) -0.232(2) 0.088(10) Uiso d D 1
H H1w1 0.798(2) 0.371(2) 0.343(2) 0.069(8) Uiso d D 1
H H1w2 0.902(4) 0.293(2) 0.4020(10) 0.082(9) Uiso d D 1
H H3n 0.796(3) 1.048(2) 0.476(2) 0.066(7) Uiso d D 1
H H2 0.6059 0.3987 0.1857 0.056 Uiso calc R 1
H H3 0.6956 0.3813 -0.0024 0.065 Uiso calc R 1
H H5 0.8666 0.6999 -0.1076 0.063 Uiso calc R 1
H H6 0.7787 0.7172 0.0811 0.060 Uiso calc R 1
H H8 0.5609 0.7053 0.5520 0.046 Uiso calc R 1
H H11a 0.8227 0.8486 0.6363 0.082 Uiso calc R 1
H H11b 0.6225 0.7931 0.6601 0.082 Uiso calc R 1
H H11c 0.6341 0.9182 0.6656 0.082 Uiso calc R 1
H H13 0.8640 1.1731 0.2504 0.081 Uiso calc R 1
H H14 0.8339 1.1639 0.0719 0.106 Uiso calc R 1
H H15 0.7197 1.0043 0.0456 0.104 Uiso calc R 1
H H16 0.6353 0.8495 0.1949 0.075 Uiso calc R 1
H H18 0.7992 0.0971 0.6921 0.066 Uiso calc R 1
H H19a 0.9576 0.3585 0.5437 0.104 Uiso calc R 1
H H19b 0.9870 0.3933 0.6517 0.104 Uiso calc R 1
H H19c 0.7847 0.4060 0.6270 0.104 Uiso calc R 1
H H20a 0.7939 0.1548 0.8496 0.159 Uiso calc R 1
H H20b 0.7161 0.2771 0.8441 0.159 Uiso calc R 1
H H20c 0.9360 0.2530 0.8282 0.159 Uiso calc R 1

loop_
_atom_site_aniso_label
_atom_site_aniso_U_11
_atom_site_aniso_U_22
_atom_site_aniso_U_33
_atom_site_aniso_U_12
_atom_site_aniso_U_13
_atom_site_aniso_U_23
Ni1 0.0462(2) 0.02738(17) 0.02759(17) -0.00525(13) -0.00232(13) -0.00707(12)
O1 0.0574(8) 0.0289(6) 0.0296(6) -0.0071(5) -0.0023(6) -0.0065(5)
O2 0.0886(13) 0.0797(12) 0.0342(8) -0.0206(10) 0.0003(8) -0.0234(8)
O3 0.0742(10) 0.0443(8) 0.0460(8) -0.0018(7) -0.0164(7) -0.0163(6)
O1W 0.0779(12) 0.0563(10) 0.0456(9) 0.0104(9) -0.0011(9) -0.0020(8)
N1 0.0561(10) 0.0320(7) 0.0278(7) -0.0068(7) -0.0035(7) -0.0067(6)
N2 0.0455(9) 0.0322(7) 0.0301(7) -0.0045(6) -0.0032(6) -0.0079(6)
N3 0.0605(11) 0.0329(8) 0.0518(10) -0.0080(7) -0.0093(8) -0.0158(7)
N4 0.0706(12) 0.0652(12) 0.0491(11) 0.0054(10) -0.0183(9) -0.0270(9)
C1 0.0453(10) 0.0381(9) 0.0310(9) -0.0043(8) -0.0067(8) -0.0079(7)
C2 0.0651(13) 0.0376(10) 0.0342(10) -0.0069(9) -0.0081(9) -0.0082(8)
C3 0.0759(15) 0.0457(11) 0.0430(11) -0.0070(10) -0.0112(10) -0.0180(9)
C4 0.0541(12) 0.0609(12) 0.0310(9) -0.0059(10) -0.0057(9) -0.0166(9)
C5 0.0669(14) 0.0509(12) 0.0335(10) -0.0171(10) -0.0018(9) -0.0059(8)
C6 0.0671(13) 0.0427(10) 0.0351(10) -0.0146(9) -0.0023(9) -0.0102(8)
C7 0.0420(10) 0.0340(9) 0.0306(9) -0.0027(7) -0.0047(7) -0.0064(7)
C8 0.0474(10) 0.0332(9) 0.0323(9) -0.0045(7) -0.0034(8) -0.0097(7)
C9 0.0453(10) 0.0328(9) 0.0349(9) -0.0040(7) -0.0037(8) -0.0100(7)
C10 0.0456(10) 0.0337(9) 0.0435(10) -0.0025(8) -0.0056(8) -0.0132(8)
C11 0.0742(15) 0.0474(12) 0.0441(11) -0.0046(10) -0.0129(10) -0.0176(9)
C12 0.0587(12) 0.0335(9) 0.0468(11) -0.0060(8) -0.0064(9) -0.0101(8)
C13 0.0954(19) 0.0378(11) 0.0606(15) -0.0182(11) -0.0068(13) -0.0066(10)
C14 0.151(3) 0.0427(13) 0.0558(15) -0.0262(15) -0.0136(17) 0.0086(11)
C15 0.158(3) 0.0533(14) 0.0456(13) -0.0178(17) -0.0296(16) -0.0003(11)
C16 0.1036(19) 0.0378(11) 0.0459(12) -0.0099(11) -0.0204(12) -0.0058(9)
C17 0.0566(12) 0.0302(9) 0.0409(10) -0.0052(8) -0.0072(9) -0.0066(8)
C18 0.0673(14) 0.0495(12) 0.0479(12) 0.0003(10) -0.0151(11) -0.0123(10)
C19 0.0834(18) 0.0577(14) 0.0809(18) 0.0022(13) -0.0319(15) -0.0322(13)
C20 0.157(3) 0.118(3) 0.0524(16) -0.004(2) -0.0293(19) -0.0350(18)

loop_
_atom_type_symbol
_atom_type_description
_atom_type_scat_dispersion_real
_atom_type_scat_dispersion_imag
_atom_type_scat_source
C C 0.0033 0.0016 'International Tables Vol C Tables 4.2.6.8 and 6.1.1.4'
H H 0.0000 0.0000 'International Tables Vol C Tables 4.2.6.8 and 6.1.1.4'
N N 0.0061 0.0033 'International Tables Vol C Tables 4.2.6.8 and 6.1.1.4'
O O 0.0106 0.0060 'International Tables Vol C Tables 4.2.6.8 and 6.1.1.4'
Ni Ni 0.3393 1.1124 'International Tables Vol C Tables 4.2.6.8 and 6.1.1.4'

loop_
_geom_angle_atom_site_label_1
_geom_angle_atom_site_label_2
_geom_angle_atom_site_label_3
_geom_angle_site_symmetry_1
_geom_angle_site_symmetry_3
_geom_angle
_geom_angle_publ_flag
O1 Ni1 N2 . . 83.52(6) yes
O1 Ni1 N2 . 2_666 96.48(6) yes
O1 Ni1 O1 . 2_666 180.0 ?
O1 Ni1 N2 2_666 2_666 83.52(6) ?
O1 Ni1 N2 2_666 . 96.48(6) ?
N2 Ni1 N2 2_666 . 180.0 ?
C7 O1 Ni1 . . 111.37(10) ?
C4 O2 H2o . . 114(2) ?
H1w1 O1W H1w2 . . 110(3) ?
C7 N1 N2 . . 108.06(14) ?
C8 N2 N1 . . 119.22(14) ?
C8 N2 Ni1 . . 126.36(12) ?
N1 N2 Ni1 . . 114.32(11) ?
C10 N3 C12 . . 110.12(16) ?
C10 N3 H3n . . 121.7(16) ?
C12 N3 H3n . . 128.2(16) ?
C18 N4 C20 . . 122.0(2) ?
C18 N4 C19 . . 121.52(19) ?
C20 N4 C19 . . 116.5(2) ?
C6 C1 C2 . . 118.08(17) ?
C6 C1 C7 . . 122.32(17) ?
C2 C1 C7 . . 119.60(16) ?
C3 C2 C1 . . 120.76(18) ?
C3 C2 H2 . . 119.6 ?
C1 C2 H2 . . 119.6 ?
C4 C3 C2 . . 120.65(19) ?
C4 C3 H3 . . 119.7 ?
C2 C3 H3 . . 119.7 ?
O2 C4 C3 . . 117.86(19) ?
O2 C4 C5 . . 122.69(19) ?
C3 C4 C5 . . 119.43(18) ?
C6 C5 C4 . . 119.84(18) ?
C6 C5 H5 . . 120.1 ?
C4 C5 H5 . . 120.1 ?
C1 C6 C5 . . 121.24(18) ?
C1 C6 H6 . . 119.4 ?
C5 C6 H6 . . 119.4 ?
N1 C7 O1 . . 122.54(16) ?
N1 C7 C1 . . 120.75(16) ?
O1 C7 C1 . . 116.71(15) ?
N2 C8 C9 . . 133.60(17) ?
N2 C8 H8 . . 113.2 ?
C9 C8 H8 . . 113.2 ?
C10 C9 C8 . . 119.01(16) ?
C10 C9 C17 . . 106.48(16) ?
C8 C9 C17 . . 134.51(17) ?
N3 C10 C9 . . 109.52(17) ?
N3 C10 C11 . . 119.78(17) ?
C9 C10 C11 . . 130.66(17) ?
C10 C11 H11a . . 109.5 ?
C10 C11 H11b . . 109.5 ?
H11a C11 H11b . . 109.5 ?
C10 C11 H11c . . 109.5 ?
H11a C11 H11c . . 109.5 ?
H11b C11 H11c . . 109.5 ?
N3 C12 C13 . . 129.01(19) ?
N3 C12 C17 . . 108.10(17) ?
C13 C12 C17 . . 122.9(2) ?
C14 C13 C12 . . 117.4(2) ?
C14 C13 H13 . . 121.3 ?
C12 C13 H13 . . 121.3 ?
C13 C14 C15 . . 120.9(2) ?
C13 C14 H14 . . 119.5 ?
C15 C14 H14 . . 119.5 ?
C16 C15 C14 . . 121.6(2) ?
C16 C15 H15 . . 119.2 ?
C14 C15 H15 . . 119.2 ?
C15 C16 C17 . . 119.4(2) ?
C15 C16 H16 . . 120.3 ?
C17 C16 H16 . . 120.3 ?
C16 C17 C12 . . 117.81(18) ?
C16 C17 C9 . . 136.35(18) ?
C12 C17 C9 . . 105.77(17) ?
O3 C18 N4 . . 126.3(2) ?
O3 C18 H18 . . 116.8 ?
N4 C18 H18 . . 116.8 ?
N4 C19 H19a . . 109.5 ?
N4 C19 H19b . . 109.5 ?
H19a C19 H19b . . 109.5 ?
N4 C19 H19c . . 109.5 ?
H19a C19 H19c . . 109.5 ?
H19b C19 H19c . . 109.5 ?
N4 C20 H20a . . 109.5 ?
N4 C20 H20b . . 109.5 ?
H20a C20 H20b . . 109.5 ?
N4 C20 H20c . . 109.5 ?
H20a C20 H20c . . 109.5 ?
H20b C20 H20c . . 109.5 ?

loop_
_geom_bond_atom_site_label_1
_geom_bond_atom_site_label_2
_geom_bond_site_symmetry_2
_geom_bond_distance
_geom_bond_publ_flag
Ni1 O1 . 1.8330(10) yes
Ni1 O1 2_666 1.8330(10) ?
Ni1 N2 2_666 1.8620(10) ?
Ni1 N2 . 1.8620(10) yes
O1 C7 . 1.322(2) ?
O2 C4 . 1.358(2) ?
O2 H2o . 0.850(10) ?
O3 C18 . 1.231(2) ?
O1W H1w1 . 0.840(10) ?
O1W H1w2 . 0.840(10) ?
N1 C7 . 1.302(2) ?
N1 N2 . 1.410(2) ?
N2 C8 . 1.299(2) ?
N3 C10 . 1.349(2) ?
N3 C12 . 1.376(3) ?
N3 H3n . 0.861(10) ?
N4 C18 . 1.316(3) ?
N4 C20 . 1.443(3) ?
N4 C19 . 1.453(3) ?
C1 C6 . 1.387(3) ?
C1 C2 . 1.394(3) ?
C1 C7 . 1.476(2) ?
C2 C3 . 1.381(3) ?
C2 H2 . 0.9300 ?
C3 C4 . 1.375(3) ?
C3 H3 . 0.9300 ?
C4 C5 . 1.388(3) ?
C5 C6 . 1.385(3) ?
C5 H5 . 0.9300 ?
C6 H6 . 0.9300 ?
C8 C9 . 1.432(2) ?
C8 H8 . 0.9300 ?
C9 C10 . 1.394(3) ?
C9 C17 . 1.453(3) ?
C10 C11 . 1.494(3) ?
C11 H11a . 0.9600 ?
C11 H11b . 0.9600 ?
C11 H11c . 0.9600 ?
C12 C13 . 1.393(3) ?
C12 C17 . 1.416(3) ?
C13 C14 . 1.369(4) ?
C13 H13 . 0.9300 ?
C14 C15 . 1.395(4) ?
C14 H14 . 0.9300 ?
C15 C16 . 1.380(3) ?
C15 H15 . 0.9300 ?
C16 C17 . 1.390(3) ?
C16 H16 . 0.9300 ?
C18 H18 . 0.9300 ?
C19 H19a . 0.9600 ?
C19 H19b . 0.9600 ?
C19 H19c . 0.9600 ?
C20 H20a . 0.9600 ?
C20 H20b . 0.9600 ?
C20 H20c . 0.9600 ?

loop_
_geom_hbond_atom_site_label_D
_geom_hbond_atom_site_label_H
_geom_hbond_atom_site_label_A
_geom_hbond_site_symmetry_A
_geom_hbond_distance_DH
_geom_hbond_distance_HA
_geom_hbond_distance_DA
_geom_hbond_angle_DHA
_geom_hbond_publ_flag
O2 H2o O1w 2_765 0.850(10) 1.850(10) 2.688(2) 171(3) yes
O1w H1w1 O1 . 0.840(10) 2.020(10) 2.852(2) 173(3) yes
O1w H1w2 O3 . 0.840(10) 1.940(10) 2.754(2) 163(3) yes
N3 H3n O3 1_565 0.860(10) 2.000(10) 2.859(2) 173(2) yes

loop_
_geom_torsion_atom_site_label_1
_geom_torsion_atom_site_label_2
_geom_torsion_atom_site_label_3
_geom_torsion_atom_site_label_4
_geom_torsion_site_symmetry_1
_geom_torsion
N2 Ni1 O1 C7 2_666 176.52(12)
N2 Ni1 O1 C7 . -3.48(12)
C7 N1 N2 C8 . 172.68(17)
C7 N1 N2 Ni1 . -3.80(19)
O1 Ni1 N2 C8 . -172.04(17)
O1 Ni1 N2 C8 2_666 7.96(17)
O1 Ni1 N2 N1 . 4.15(12)
O1 Ni1 N2 N1 2_666 -175.85(12)
N2 Ni1 N2 N1 2_666 -6E1(10)
C6 C1 C2 C3 . 0.4(3)
C7 C1 C2 C3 . -178.95(19)
C1 C2 C3 C4 . -0.2(3)
C2 C3 C4 O2 . -178.8(2)
C2 C3 C4 C5 . -0.2(3)
O2 C4 C5 C6 . 179.0(2)
C3 C4 C5 C6 . 0.4(3)
C2 C1 C6 C5 . -0.2(3)
C7 C1 C6 C5 . 179.16(19)
C4 C5 C6 C1 . -0.2(4)
N2 N1 C7 O1 . 0.9(2)
N2 N1 C7 C1 . -178.49(15)
Ni1 O1 C7 N1 . 2.4(2)
Ni1 O1 C7 C1 . -178.19(13)
C6 C1 C7 N1 . 5.3(3)
C2 C1 C7 N1 . -175.40(18)
C6 C1 C7 O1 . -174.15(18)
C2 C1 C7 O1 . 5.2(3)
N1 N2 C8 C9 . 1.6(3)
Ni1 N2 C8 C9 . 177.63(17)
N2 C8 C9 C10 . -166.0(2)
N2 C8 C9 C17 . 13.5(4)
C12 N3 C10 C9 . 0.8(2)
C12 N3 C10 C11 . 178.84(19)
C8 C9 C10 N3 . 178.62(17)
C17 C9 C10 N3 . -1.1(2)
C8 C9 C10 C11 . 0.8(3)
C17 C9 C10 C11 . -178.9(2)
C10 N3 C12 C13 . 179.3(2)
C10 N3 C12 C17 . -0.1(2)
N3 C12 C13 C14 . -178.0(3)
C17 C12 C13 C14 . 1.3(4)
C12 C13 C14 C15 . 0.2(5)
C13 C14 C15 C16 . -0.5(6)
C14 C15 C16 C17 . -0.6(5)
C15 C16 C17 C12 . 2.0(4)
C15 C16 C17 C9 . 178.6(3)
N3 C12 C17 C16 . 177.0(2)
C13 C12 C17 C16 . -2.4(3)
N3 C12 C17 C9 . -0.5(2)
C13 C12 C17 C9 . -180.0(2)
C10 C9 C17 C16 . -175.9(3)
C8 C9 C17 C16 . 4.5(4)
C10 C9 C17 C12 . 1.0(2)
C8 C9 C17 C12 . -178.7(2)
C20 N4 C18 O3 . 179.6(3)
C19 N4 C18 O3 . -0.2(4)
